data_4100154
_journal_name_full 'Journal of the American Chemical Society'
_journal_paper_doi 10.1021/ja042655w
_journal_year 2005
_chemical_formula_structural '[C24 H45 B Mn2 N6 O4]2+, 2 (PF6)-, C7 H8'
_chemical_formula_sum 'C31 H53 B F12 Mn2 N6 O4 P2'
_chemical_formula_weight 984.42
_space_group_IT_number 13
_symmetry_cell_setting monoclinic
_symmetry_space_group_name_Hall '-P 2yc'
_symmetry_space_group_name_H-M 'P 1 2/c 1'
_cell_angle_alpha 90.00
_cell_angle_beta 102.75(1)
_cell_angle_gamma 90.00
_cell_formula_units_Z 4
_cell_length_a 22.0188(11)
_cell_length_b 10.7399(4)
_cell_length_c 17.5903(9)
_cell_measurement_temperature 100(2)
_cell_volume 4057.2(3)
_diffrn_ambient_temperature 100(2)
_exptl_crystal_density_diffrn 1.612
_refine_ls_R_factor_obs 0.0526
_refine_ls_wR_factor_obs 0.1090
_cod_depositor_comments
;
The following automatic conversions were performed:

'_symmetry_cell_setting' tag value 'Monoclinic'' was replaced with
'monoclinic' value as specified in the replacement file
'/home/robertas/cod-tools/perl-scripts/inputs/replacement_values.lst'.

Automatic conversion script
Id: cif_fix_values 3143 2015-03-26 13:38:13Z robertas 
;
_cod_original_sg_symbol_H-M 'P 2/c'
_cod_database_code 4100154

loop_
_symmetry_equiv_pos_as_xyz
'x, y, z'
'-x, y, -z+1/2'
'-x, -y, -z'
'x, -y, z-1/2'

loop_
_atom_site_aniso_label
_atom_site_aniso_U_11
_atom_site_aniso_U_22
_atom_site_aniso_U_33
_atom_site_aniso_U_23
_atom_site_aniso_U_13
_atom_site_aniso_U_12
Mn1 0.0109(2) 0.0159(2) 0.0139(2) -0.00069(14) 0.00225(12) 0.00014(14)
Mn2 0.0149(2) 0.0176(2) 0.0155(2) -0.00189(15) 0.00284(13) 0.00195(15)
O1 0.0179(9) 0.0201(9) 0.0166(8) 0.0011(7) 0.0048(7) 0.0024(7)
O2 0.0147(8) 0.0217(9) 0.0152(8) 0.0000(7) 0.0027(6) 0.0012(7)
N1 0.0163(10) 0.0245(11) 0.0187(11) -0.0014(9) 0.0055(8) 0.0004(9)
N4 0.0159(10) 0.0249(11) 0.0185(11) -0.0031(9) 0.0033(8) -0.0034(9)
N7 0.0177(10) 0.0250(12) 0.0216(11) 0.0029(9) 0.0044(8) 0.0050(9)
N12 0.0218(11) 0.0224(11) 0.0239(12) -0.0057(9) 0.0038(9) 0.0010(9)
N15 0.0210(11) 0.0207(11) 0.0244(12) 0.0007(9) 0.0039(9) 0.0041(9)
N18 0.0201(11) 0.0273(12) 0.0199(11) -0.0026(9) 0.0043(9) 0.0052(9)
C2 0.026(2) 0.025(2) 0.024(2) 0.0016(15) 0.0131(15) -0.0008(15)
C3 0.016(2) 0.032(2) 0.025(2) 0.003(2) 0.0041(15) -0.006(2)
C5 0.024(2) 0.040(2) 0.011(2) -0.0003(15) 0.0001(13) -0.007(2)
C6 0.022(2) 0.035(2) 0.021(2) 0.0042(15) 0.0019(13) 0.004(2)
C8 0.021(2) 0.023(2) 0.030(2) -0.0032(14) 0.004(2) 0.007(2)
C9 0.019(2) 0.026(2) 0.029(2) -0.0031(15) 0.010(2) 0.003(2)
C10 0.021(2) 0.026(2) 0.025(2) -0.0063(14) 0.0058(15) -0.0089(14)
C11 0.023(2) 0.028(2) 0.019(2) -0.0072(14) 0.0010(14) -0.0036(14)
C13 0.030(3) 0.024(2) 0.030(2) 0.0032(14) 0.010(2) -0.012(2)
C14 0.035(2) 0.020(2) 0.030(2) 0.0038(15) 0.011(2) 0.0035(15)
C16 0.023(2) 0.024(2) 0.026(2) 0.000(2) 0.0076(13) 0.015(2)
C17 0.0183(14) 0.025(2) 0.030(2) -0.003(2) 0.0076(15) 0.0058(15)
C19 0.023(2) 0.031(2) 0.018(2) -0.0015(14) 0.0059(13) 0.001(2)
C20 0.033(2) 0.032(2) 0.013(2) -0.0004(14) -0.005(2) -0.005(2)
C21 0.025(2) 0.033(2) 0.0160(14) -0.001(2) 0.0058(12) 0.003(2)
C22 0.026(2) 0.031(2) 0.029(2) 0.012(2) 0.012(2) 0.0054(15)
C23 0.032(3) 0.026(3) 0.0232(15) 0.0110(15) 0.0103(13) 0.009(2)
C24 0.020(2) 0.034(2) 0.025(3) 0.010(2) 0.009(2) 0.009(2)
C2X 0.026(2) 0.025(2) 0.024(2) 0.0016(15) 0.0131(15) -0.0008(15)
C3X 0.016(2) 0.032(2) 0.025(2) 0.003(2) 0.0041(15) -0.006(2)
C5X 0.024(2) 0.040(2) 0.011(2) -0.0003(15) 0.0001(13) -0.007(2)
C6X 0.022(2) 0.035(2) 0.021(2) 0.0042(15) 0.0019(13) 0.004(2)
C8X 0.021(2) 0.023(2) 0.030(2) -0.0032(14) 0.004(2) 0.007(2)
C9X 0.019(2) 0.026(2) 0.029(2) -0.0031(15) 0.010(2) 0.003(2)
C10X 0.021(2) 0.026(2) 0.025(2) -0.0063(14) 0.0058(15) -0.0089(14)
C11X 0.023(2) 0.028(2) 0.019(2) -0.0072(14) 0.0010(14) -0.0036(14)
C13X 0.030(3) 0.024(2) 0.030(2) 0.0032(14) 0.010(2) -0.012(2)
C14X 0.035(2) 0.020(2) 0.030(2) 0.0038(15) 0.011(2) 0.0035(15)
C16X 0.023(2) 0.024(2) 0.026(2) 0.000(2) 0.0076(13) 0.015(2)
C17X 0.0183(14) 0.025(2) 0.030(2) -0.003(2) 0.0076(15) 0.0058(15)
C19X 0.023(2) 0.031(2) 0.018(2) -0.0015(14) 0.0059(13) 0.001(2)
C20X 0.033(2) 0.032(2) 0.013(2) -0.0004(14) -0.005(2) -0.005(2)
C21X 0.025(2) 0.033(2) 0.0160(14) -0.001(2) 0.0058(12) 0.003(2)
C22X 0.026(2) 0.031(2) 0.029(2) 0.012(2) 0.012(2) 0.0054(15)
C23X 0.032(3) 0.026(3) 0.0232(15) 0.0110(15) 0.0103(13) 0.009(2)
C24X 0.020(2) 0.034(2) 0.025(3) 0.010(2) 0.009(2) 0.009(2)
O30 0.0149(8) 0.0204(9) 0.0248(10) -0.0077(7) 0.0024(7) -0.0011(7)
O31 0.0133(8) 0.0246(9) 0.0173(9) -0.0047(7) 0.0020(6) 0.0006(7)
B30 0.0156(13) 0.0205(14) 0.0180(13) -0.0015(11) 0.0042(10) 0.0010(11)
C31 0.0170(12) 0.0279(14) 0.0190(13) -0.0043(10) 0.0032(10) -0.0009(10)
C32 0.0173(13) 0.044(2) 0.030(2) -0.0169(14) -0.0018(11) 0.0029(13)
C33 0.0185(15) 0.069(3) 0.043(2) -0.027(2) -0.0036(13) -0.003(2)
C34 0.029(2) 0.054(2) 0.043(2) -0.026(2) 0.0002(14) -0.013(2)
C35 0.033(2) 0.032(2) 0.029(2) -0.0123(13) 0.0036(12) -0.0028(13)
C36 0.0211(13) 0.0280(14) 0.0204(13) -0.0050(11) 0.0016(10) -0.0015(11)
P1 0.0222(5) 0.0250(5) 0.0239(5) 0.000 0.0071(4) 0.000
P2 0.0171(3) 0.0336(4) 0.0206(3) 0.0003(3) 0.0055(3) 0.0007(3)
F21 0.0410(12) 0.076(2) 0.0361(11) -0.0203(11) -0.0005(9) -0.0136(11)
F22 0.0352(11) 0.0520(13) 0.0643(14) 0.0059(11) 0.0131(10) 0.0179(10)
F23 0.0396(11) 0.0563(13) 0.0327(10) -0.0123(9) 0.0088(8) -0.0102(10)
F24 0.0401(11) 0.0291(10) 0.0728(15) 0.0088(10) 0.0194(10) 0.0101(9)
F25 0.0323(10) 0.0573(13) 0.0549(13) 0.0057(10) 0.0201(9) -0.0156(9)
F26 0.0289(9) 0.0555(12) 0.0371(10) 0.0164(9) 0.0126(8) 0.0003(9)
P3 0.0183(4) 0.0212(5) 0.0172(4) 0.000 0.0054(3) 0.000
F11 0.063(3) 0.029(2) 0.103(5) 0.018(3) -0.016(3) 0.006(2)
F12 0.040(2) 0.068(3) 0.038(2) -0.024(2) 0.011(2) -0.001(2)
F13 0.025(2) 0.077(3) 0.041(2) 0.004(2) 0.011(2) -0.012(2)
F31 0.068(3) 0.046(2) 0.030(2) -0.0030(15) -0.022(2) 0.015(2)
F32 0.081(4) 0.036(2) 0.050(3) 0.004(2) 0.041(3) 0.028(3)
F33 0.066(3) 0.032(2) 0.047(3) -0.012(2) 0.034(2) -0.030(2)
F11X 0.049(3) 0.097(5) 0.041(3) 0.033(3) 0.011(2) 0.007(3)
F12X 0.050(3) 0.042(3) 0.073(4) -0.028(2) -0.001(2) -0.008(2)
F13X 0.029(2) 0.074(3) 0.040(2) -0.012(2) 0.011(2) 0.016(2)
F31X 0.022(3) 0.119(7) 0.058(6) 0.024(5) -0.003(3) -0.005(4)
F32X 0.156(17) 0.061(10) 0.119(13) -0.067(9) 0.106(12) -0.050(10)
F33X 0.145(14) 0.092(10) 0.108(12) 0.080(9) 0.105(10) 0.073(9)
C41 0.040(2) 0.025(2) 0.078(3) -0.015(2) 0.039(2) -0.0005(14)
C42 0.086(3) 0.027(2) 0.111(4) 0.010(2) 0.081(3) 0.015(2)
C43 0.117(5) 0.074(3) 0.058(3) 0.005(3) 0.042(3) 0.059(4)
C44 0.073(3) 0.060(3) 0.072(3) -0.032(3) 0.005(3) 0.028(3)
C45 0.044(2) 0.026(2) 0.079(3) -0.012(2) 0.015(2) 0.001(2)
C46 0.035(2) 0.027(2) 0.058(2) -0.0032(15) 0.024(2) -0.0010(13)
C47 0.034(2) 0.065(3) 0.142(5) -0.048(3) 0.031(3) -0.005(2)

loop_
_atom_site_label
_atom_site_type_symbol
_atom_site_fract_x
_atom_site_fract_y
_atom_site_fract_z
_atom_site_U_iso_or_equiv
_atom_site_thermal_displace_type
_atom_site_occupancy
_atom_site_calc_flag
_atom_site_refinement_flags
_atom_site_disorder_group
Mn1 Mn 0.32937(2) 0.25219(3) 0.03183(2) 0.01364(8) Uani 1 d . .
Mn2 Mn 0.23633(2) 0.38619(4) 0.04752(2) 0.01606(9) Uani 1 d . .
O1 O 0.29389(8) 0.3946(2) -0.01151(10) 0.0180(4) Uani 1 d . .
O2 O 0.28704(8) 0.2753(2) 0.10824(10) 0.0173(4) Uani 1 d . .
N1 N 0.38425(9) 0.2303(2) -0.05059(12) 0.0196(4) Uani 1 d D .
N4 N 0.40574(9) 0.3533(2) 0.09257(11) 0.0199(4) Uani 1 d D .
N7 N 0.38046(9) 0.0992(2) 0.08523(12) 0.0214(5) Uani 1 d D .
N12 N 0.27828(10) 0.5330(2) 0.11917(12) 0.0229(5) Uani 1 d D .
N15 N 0.18128(9) 0.5283(2) -0.01254(12) 0.0222(5) Uani 1 d D .
N18 N 0.17194(9) 0.3916(2) 0.11942(12) 0.0225(5) Uani 1 d D .
C2 C 0.4220(2) 0.3466(3) -0.0430(2) 0.0238(8) Uani 0.766(2) d PD 1
H2A H 0.3950(2) 0.4187(3) -0.0622(2) 0.029 Uiso 0.766(2) calc PR 1
H2B H 0.4542(2) 0.3400(3) -0.0743(2) 0.029 Uiso 0.766(2) calc PR 1
C3 C 0.45253(15) 0.3640(4) 0.0422(2) 0.0247(9) Uani 0.766(2) d PD 1
H3A H 0.48535(15) 0.3003(4) 0.0582(2) 0.030 Uiso 0.766(2) calc PR 1
H3B H 0.47252(15) 0.4470(4) 0.0498(2) 0.030 Uiso 0.766(2) calc PR 1
C5 C 0.4314(2) 0.2791(3) 0.1643(2) 0.0254(8) Uani 0.766(2) d PD 1
H5A H 0.4030(2) 0.2845(3) 0.2007(2) 0.030 Uiso 0.766(2) calc PR 1
H5B H 0.4724(2) 0.3128(3) 0.1909(2) 0.030 Uiso 0.766(2) calc PR 1
C6 C 0.43818(15) 0.1450(3) 0.1417(2) 0.0263(8) Uani 0.766(2) d PD 1
H6A H 0.44595(15) 0.0924(3) 0.1890(2) 0.032 Uiso 0.766(2) calc PR 1
H6B H 0.47450(15) 0.1371(3) 0.1174(2) 0.032 Uiso 0.766(2) calc PR 1
C8 C 0.3971(2) 0.0280(3) 0.0201(2) 0.0248(9) Uani 0.766(2) d PD 1
H8A H 0.3598(2) -0.0159(3) -0.0096(2) 0.030 Uiso 0.766(2) calc PR 1
H8B H 0.4290(2) -0.0353(3) 0.0415(2) 0.030 Uiso 0.766(2) calc PR 1
C9 C 0.4221(2) 0.1139(3) -0.0340(2) 0.0240(8) Uani 0.766(2) d PD 1
H9A H 0.4658(2) 0.1359(3) -0.0100(2) 0.029 Uiso 0.766(2) calc PR 1
H9B H 0.4217(2) 0.0700(3) -0.0836(2) 0.029 Uiso 0.766(2) calc PR 1
C10 C 0.3919(2) 0.4867(3) 0.1123(2) 0.0240(7) Uani 0.766(2) d PD 1
H10A H 0.4317(2) 0.5254(3) 0.1392(2) 0.029 Uiso 0.766(2) calc PR 1
H10B H 0.3775(2) 0.5321(3) 0.0626(2) 0.029 Uiso 0.766(2) calc PR 1
C11 C 0.34498(13) 0.5092(3) 0.1619(2) 0.0234(7) Uani 0.766(2) d PD 1
H11A H 0.35920(13) 0.5816(3) 0.1960(2) 0.028 Uiso 0.766(2) calc PR 1
H11B H 0.34525(13) 0.4359(3) 0.1961(2) 0.028 Uiso 0.766(2) calc PR 1
C13 C 0.2708(2) 0.6441(3) 0.0675(2) 0.0273(10) Uani 0.766(2) d PD 1
H13A H 0.2986(2) 0.6372(3) 0.0305(2) 0.033 Uiso 0.766(2) calc PR 1
H13B H 0.2822(2) 0.7203(3) 0.0991(2) 0.033 Uiso 0.766(2) calc PR 1
C14 C 0.2036(2) 0.6517(3) 0.0233(2) 0.0274(8) Uani 0.766(2) d PD 1
H14A H 0.1772(2) 0.6776(3) 0.0593(2) 0.033 Uiso 0.766(2) calc PR 1
H14B H 0.1997(2) 0.7154(3) -0.0182(2) 0.033 Uiso 0.766(2) calc PR 1
C16 C 0.11753(14) 0.4996(4) 0.0008(2) 0.0239(8) Uani 0.766(2) d PD 1
H16A H 0.10063(14) 0.4257(4) -0.0304(2) 0.029 Uiso 0.766(2) calc PR 1
H16B H 0.08951(14) 0.5707(4) -0.0175(2) 0.029 Uiso 0.766(2) calc PR 1
C17 C 0.1182(2) 0.4748(4) 0.0856(2) 0.0242(8) Uani 0.766(2) d PD 1
H17A H 0.1221(2) 0.5543(4) 0.1148(2) 0.029 Uiso 0.766(2) calc PR 1
H17B H 0.0787(2) 0.4345(4) 0.0901(2) 0.029 Uiso 0.766(2) calc PR 1
C19 C 0.2080(2) 0.4340(3) 0.1973(2) 0.0236(7) Uani 0.766(2) d PD 1
H19A H 0.2376(2) 0.3686(3) 0.2219(2) 0.028 Uiso 0.766(2) calc PR 1
H19B H 0.1795(2) 0.4527(3) 0.2322(2) 0.028 Uiso 0.766(2) calc PR 1
C20 C 0.2427(2) 0.5500(3) 0.1831(2) 0.0277(9) Uani 0.766(2) d PD 1
H20A H 0.2723(2) 0.5736(3) 0.2319(2) 0.033 Uiso 0.766(2) calc PR 1
H20B H 0.2126(2) 0.6191(3) 0.1686(2) 0.033 Uiso 0.766(2) calc PR 1
C21 C 0.3436(2) 0.2233(4) -0.1312(2) 0.0247(8) Uani 0.766(2) d PD 1
H21A H 0.3187(2) 0.1469(4) -0.1364(2) 0.037 Uiso 0.766(2) calc PR 1
H21B H 0.3697(2) 0.2228(4) -0.1697(2) 0.037 Uiso 0.766(2) calc PR 1
H21C H 0.3158(2) 0.2957(4) -0.1402(2) 0.037 Uiso 0.766(2) calc PR 1
C22 C 0.3434(2) 0.0205(4) 0.1287(2) 0.0276(9) Uani 0.766(2) d PD 1
H22A H 0.3330(2) 0.0692(4) 0.1712(2) 0.041 Uiso 0.766(2) calc PR 1
H22B H 0.3679(2) -0.0525(4) 0.1503(2) 0.041 Uiso 0.766(2) calc PR 1
H22C H 0.3050(2) -0.0068(4) 0.0931(2) 0.041 Uiso 0.766(2) calc PR 1
C23 C 0.1793(3) 0.5262(5) -0.0979(2) 0.0264(12) Uani 0.766(2) d PD 1
H23A H 0.1646(3) 0.4446(5) -0.1192(2) 0.040 Uiso 0.766(2) calc PR 1
H23B H 0.2212(3) 0.5414(5) -0.1065(2) 0.040 Uiso 0.766(2) calc PR 1
H23C H 0.1509(3) 0.5911(5) -0.1239(2) 0.040 Uiso 0.766(2) calc PR 1
C24 C 0.1467(2) 0.2640(3) 0.1308(3) 0.0260(9) Uani 0.766(2) d PD 1
H24A H 0.1226(2) 0.2329(3) 0.0808(3) 0.039 Uiso 0.766(2) calc PR 1
H24B H 0.1196(2) 0.2692(3) 0.1681(3) 0.039 Uiso 0.766(2) calc PR 1
H24C H 0.1813(2) 0.2072(3) 0.1508(3) 0.039 Uiso 0.766(2) calc PR 1
C2X C 0.4442(4) 0.3015(11) -0.0243(7) 0.0238(8) Uani 0.234(2) d PD 2
H2X1 H 0.4558(4) 0.3395(11) -0.0704(7) 0.029 Uiso 0.234(2) calc PR 2
H2X2 H 0.4776(4) 0.2427(11) -0.0005(7) 0.029 Uiso 0.234(2) calc PR 2
C3X C 0.4397(7) 0.4027(10) 0.0339(7) 0.0247(9) Uani 0.234(2) d PD 2
H3X1 H 0.4819(7) 0.4301(10) 0.0606(7) 0.030 Uiso 0.234(2) calc PR 2
H3X2 H 0.4171(7) 0.4753(10) 0.0067(7) 0.030 Uiso 0.234(2) calc PR 2
C5X C 0.4462(4) 0.2596(9) 0.1436(7) 0.0254(8) Uani 0.234(2) d PD 2
H5X1 H 0.4662(4) 0.3014(9) 0.1930(7) 0.030 Uiso 0.234(2) calc PR 2
H5X2 H 0.4799(4) 0.2346(9) 0.1176(7) 0.030 Uiso 0.234(2) calc PR 2
C6X C 0.4148(6) 0.1427(10) 0.1636(4) 0.0263(8) Uani 0.234(2) d PD 2
H6X1 H 0.4457(6) 0.0802(10) 0.1891(4) 0.032 Uiso 0.234(2) calc PR 2
H6X2 H 0.3859(6) 0.1612(10) 0.1980(4) 0.032 Uiso 0.234(2) calc PR 2
C8X C 0.4190(5) 0.0454(14) 0.0329(6) 0.0248(9) Uani 0.234(2) d PD 2
H8X1 H 0.4149(5) -0.0464(14) 0.0322(6) 0.030 Uiso 0.234(2) calc PR 2
H8X2 H 0.4633(5) 0.0660(14) 0.0540(6) 0.030 Uiso 0.234(2) calc PR 2
C9X C 0.3995(6) 0.0943(5) -0.0495(7) 0.0240(8) Uani 0.234(2) d PD 2
H9X1 H 0.4337(6) 0.0806(5) -0.0769(7) 0.029 Uiso 0.234(2) calc PR 2
H9X2 H 0.3626(6) 0.0475(5) -0.0776(7) 0.029 Uiso 0.234(2) calc PR 2
C10X C 0.3913(5) 0.4473(9) 0.1507(5) 0.0240(7) Uani 0.234(2) d PD 2
H10C H 0.3737(5) 0.4019(9) 0.1899(5) 0.029 Uiso 0.234(2) calc PR 2
H10D H 0.4310(5) 0.4852(9) 0.1785(5) 0.029 Uiso 0.234(2) calc PR 2
C11X C 0.3469(2) 0.5512(9) 0.1177(7) 0.0234(7) Uani 0.234(2) d PD 2
H11C H 0.3497(2) 0.5648(9) 0.0629(7) 0.028 Uiso 0.234(2) calc PR 2
H11D H 0.3616(2) 0.6284(9) 0.1467(7) 0.028 Uiso 0.234(2) calc PR 2
C13X C 0.2530(7) 0.6498(8) 0.0770(7) 0.0273(10) Uani 0.234(2) d PD 2
H13C H 0.2875(7) 0.7106(8) 0.0830(7) 0.033 Uiso 0.234(2) calc PR 2
H13D H 0.2217(7) 0.6850(8) 0.1037(7) 0.033 Uiso 0.234(2) calc PR 2
C14X C 0.2232(5) 0.6396(8) -0.0089(7) 0.0274(8) Uani 0.234(2) d PD 2
H14C H 0.1990(5) 0.7154(8) -0.0279(7) 0.033 Uiso 0.234(2) calc PR 2
H14D H 0.2549(5) 0.6260(8) -0.0400(7) 0.033 Uiso 0.234(2) calc PR 2
C16X C 0.1218(4) 0.5530(11) 0.0126(8) 0.0239(8) Uani 0.234(2) d PD 2
H16C H 0.0862(4) 0.5581(11) -0.0328(8) 0.029 Uiso 0.234(2) calc PR 2
H16D H 0.1243(4) 0.6311(11) 0.0430(8) 0.029 Uiso 0.234(2) calc PR 2
C17X C 0.1161(4) 0.4411(11) 0.0626(7) 0.0242(8) Uani 0.234(2) d PD 2
H17C H 0.0843(4) 0.4613(11) 0.0925(7) 0.029 Uiso 0.234(2) calc PR 2
H17D H 0.0992(4) 0.3720(11) 0.0269(7) 0.029 Uiso 0.234(2) calc PR 2
C19X C 0.1956(5) 0.4935(9) 0.1771(6) 0.0236(7) Uani 0.234(2) d PD 2
H19C H 0.1828(5) 0.4722(9) 0.2261(6) 0.028 Uiso 0.234(2) calc PR 2
H19D H 0.1732(5) 0.5707(9) 0.1570(6) 0.028 Uiso 0.234(2) calc PR 2
C20X C 0.2642(5) 0.5243(16) 0.1983(3) 0.0277(9) Uani 0.234(2) d PD 2
H20C H 0.2721(5) 0.6042(16) 0.2268(3) 0.033 Uiso 0.234(2) calc PR 2
H20D H 0.2886(5) 0.4574(16) 0.2298(3) 0.033 Uiso 0.234(2) calc PR 2
C21X C 0.3544(7) 0.2777(13) -0.1302(4) 0.0247(8) Uani 0.234(2) d PD 2
H21D H 0.3456(7) 0.3668(13) -0.1272(4) 0.037 Uiso 0.234(2) calc PR 2
H21E H 0.3155(7) 0.2325(13) -0.1501(4) 0.037 Uiso 0.234(2) calc PR 2
H21F H 0.3827(7) 0.2649(13) -0.1654(4) 0.037 Uiso 0.234(2) calc PR 2
C22X C 0.3348(6) -0.0010(11) 0.0943(9) 0.0276(9) Uani 0.234(2) d PD 2
H22D H 0.3125(6) -0.0291(11) 0.0427(9) 0.041 Uiso 0.234(2) calc PR 2
H22E H 0.3050(6) 0.0322(11) 0.1230(9) 0.041 Uiso 0.234(2) calc PR 2
H22F H 0.3573(6) -0.0713(11) 0.1230(9) 0.041 Uiso 0.234(2) calc PR 2
C23X C 0.1685(13) 0.4943(20) -0.0974(4) 0.0264(12) Uani 0.234(2) d PD 2
H23D H 0.2079(13) 0.4784(20) -0.1128(4) 0.040 Uiso 0.234(2) calc PR 2
H23E H 0.1466(13) 0.5629(20) -0.1285(4) 0.040 Uiso 0.234(2) calc PR 2
H23F H 0.1426(13) 0.4192(20) -0.1062(4) 0.040 Uiso 0.234(2) calc PR 2
C24X C 0.1652(7) 0.2646(9) 0.1518(10) 0.0260(9) Uani 0.234(2) d PD 2
H24D H 0.2041(7) 0.2414(9) 0.1881(10) 0.039 Uiso 0.234(2) calc PR 2
H24E H 0.1560(7) 0.2041(9) 0.1091(10) 0.039 Uiso 0.234(2) calc PR 2
H24F H 0.1311(7) 0.2653(9) 0.1795(10) 0.039 Uiso 0.234(2) calc PR 2
O30 O 0.27277(8) 0.1433(2) -0.02580(11) 0.0203(4) Uani 1 d . .
O31 O 0.18569(8) 0.2725(2) -0.01545(10) 0.0186(4) Uani 1 d . .
B30 B 0.21077(13) 0.1710(3) -0.0433(2) 0.0180(5) Uani 1 d . .
C31 C 0.16554(12) 0.0784(3) -0.0982(2) 0.0214(5) Uani 1 d . .
C32 C 0.10171(13) 0.1041(3) -0.1218(2) 0.0316(7) Uani 1 d . .
H32 H 0.08597(13) 0.1809(3) -0.1074(2) 0.038 Uiso 1 calc R .
C33 C 0.06128(15) 0.0192(4) -0.1657(2) 0.0450(9) Uani 1 d . .
H33 H 0.01801(15) 0.0371(4) -0.1802(2) 0.054 Uiso 1 calc R .
C34 C 0.0841(2) -0.0928(4) -0.1885(2) 0.0431(9) Uani 1 d . .
H34 H 0.0565(2) -0.1513(4) -0.2186(2) 0.052 Uiso 1 calc R .
C35 C 0.14686(14) -0.1180(3) -0.1673(2) 0.0316(7) Uani 1 d . .
H35 H 0.16255(14) -0.1936(3) -0.1834(2) 0.038 Uiso 1 calc R .
C36 C 0.18742(13) -0.0336(3) -0.1224(2) 0.0236(6) Uani 1 d . .
H36 H 0.23060(13) -0.0524(3) -0.1080(2) 0.028 Uiso 1 calc R .
P1 P 0.0000 0.47581(10) 0.2500 0.0233(2) Uani 1 d S .
P2 P 0.36630(3) 0.27972(7) 0.37611(4) 0.0236(2) Uani 1 d . .
F21 F 0.33172(10) 0.2266(2) 0.29445(12) 0.0525(6) Uani 1 d . .
F22 F 0.32114(9) 0.3994(2) 0.36096(13) 0.0502(5) Uani 1 d . .
F23 F 0.40118(9) 0.3410(2) 0.45723(11) 0.0428(5) Uani 1 d . .
F24 F 0.41340(9) 0.1654(2) 0.39294(13) 0.0463(5) Uani 1 d . .
F25 F 0.31964(9) 0.2115(2) 0.41960(12) 0.0465(5) Uani 1 d . .
F26 F 0.41418(8) 0.3525(2) 0.33462(11) 0.0397(5) Uani 1 d . .
P3 P 0.5000 0.77562(9) 0.2500 0.0187(2) Uani 1 d S .
F11 F 0.0322(3) 0.3538(4) 0.2910(4) 0.070(2) Uani 0.50 d P 1
F12 F 0.0127(2) 0.5405(5) 0.3322(3) 0.0485(11) Uani 0.50 d P 1
F13 F 0.0682(2) 0.5235(5) 0.2397(2) 0.0473(11) Uani 0.50 d P 1
F31 F 0.4532(2) 0.7757(3) 0.1669(2) 0.053(2) Uani 0.657(9) d P 1
F32 F 0.4615(4) 0.8837(7) 0.2785(3) 0.052(2) Uani 0.657(9) d P 1
F33 F 0.4614(3) 0.6697(5) 0.2796(3) 0.045(2) Uani 0.657(9) d P 1
F11X F 0.0099(2) 0.4105(6) 0.3342(3) 0.0624(15) Uani 0.50 d P 2
F12X F 0.0296(2) 0.5988(4) 0.2912(3) 0.0573(13) Uani 0.50 d P 2
F13X F 0.0656(2) 0.4279(5) 0.2426(2) 0.0471(11) Uani 0.50 d P 2
F31X F 0.4281(3) 0.7739(9) 0.2132(6) 0.068(3) Uani 0.343(9) d P 2
F32X F 0.4843(9) 0.8705(14) 0.3110(10) 0.100(7) Uani 0.343(9) d P 2
F33X F 0.4847(8) 0.6734(14) 0.3082(9) 0.103(6) Uani 0.343(9) d P 2
C41 C 0.0682(2) 0.8300(3) 0.0645(2) 0.0440(9) Uani 1 d . .
C42 C 0.0786(2) 0.7847(3) 0.1413(3) 0.066(2) Uani 1 d . .
H42 H 0.0492(2) 0.7307(3) 0.1563(3) 0.079 Uiso 1 calc R .
C43 C 0.1323(3) 0.8193(5) 0.1952(3) 0.080(2) Uani 1 d . .
H43 H 0.1391(3) 0.7886(5) 0.2470(3) 0.096 Uiso 1 calc R .
C44 C 0.1753(2) 0.8967(5) 0.1747(3) 0.0700(14) Uani 1 d . .
H44 H 0.2118(2) 0.9197(5) 0.2118(3) 0.084 Uiso 1 calc R .
C45 C 0.1650(2) 0.9402(3) 0.1002(3) 0.0495(10) Uani 1 d . .
H45 H 0.1947(2) 0.9938(3) 0.0857(3) 0.059 Uiso 1 calc R .
C46 C 0.1125(2) 0.9082(3) 0.0458(2) 0.0380(8) Uani 1 d . .
H46 H 0.1065(2) 0.9404(3) -0.0057(2) 0.046 Uiso 1 calc R .
C47 C 0.0115(2) 0.7962(5) 0.0046(4) 0.079(2) Uani 1 d . .
H47A H -0.0147(2) 0.7404(5) 0.0277(4) 0.118 Uiso 1 calc R .
H47B H 0.0238(2) 0.7541(5) -0.0391(4) 0.118 Uiso 1 calc R .
H47C H -0.0119(2) 0.8718(5) -0.0142(4) 0.118 Uiso 1 calc R .

loop_
_geom_bond_atom_site_label_1
_geom_bond_atom_site_label_2
_geom_bond_distance
_geom_bond_site_symmetry_2
_geom_bond_publ_flag
Mn1 O1 1.808(2) . ?
Mn1 O2 1.814(2) . ?
Mn1 O30 1.842(2) . ?
Mn1 N4 2.087(2) . ?
Mn1 N7 2.093(2) . ?
Mn1 N1 2.096(2) . ?
Mn1 Mn2 2.5678(5) . ?
Mn2 O1 1.809(2) . ?
Mn2 O2 1.811(2) . ?
Mn2 O31 1.848(2) . ?
Mn2 N15 2.086(2) . ?
Mn2 N18 2.099(2) . ?
Mn2 N12 2.101(2) . ?
N1 C2 1.490(3) . ?
N1 C9 1.495(3) . ?
N1 C9X 1.498(4) . ?
N1 C21X 1.499(4) . ?
N1 C21 1.503(3) . ?
N1 C2X 1.506(4) . ?
N4 C5 1.493(3) . ?
N4 C3X 1.497(4) . ?
N4 C5X 1.504(4) . ?
N4 C3 1.504(3) . ?
N4 C10X 1.520(5) . ?
N4 C10 1.521(3) . ?
N7 C8 1.489(3) . ?
N7 C6X 1.493(4) . ?
N7 C22 1.497(3) . ?
N7 C8X 1.499(4) . ?
N7 C22X 1.504(4) . ?
N7 C6 1.512(3) . ?
N12 C13 1.486(3) . ?
N12 C20X 1.494(4) . ?
N12 C13X 1.500(4) . ?
N12 C20 1.516(3) . ?
N12 C11 1.516(3) . ?
N12 C11X 1.530(5) . ?
N15 C23 1.492(3) . ?
N15 C16X 1.495(4) . ?
N15 C23X 1.502(4) . ?
N15 C14X 1.502(4) . ?
N15 C14 1.503(3) . ?
N15 C16 1.505(3) . ?
N18 C19 1.495(3) . ?
N18 C17 1.498(3) . ?
N18 C24X 1.498(4) . ?
N18 C17X 1.500(4) . ?
N18 C19X 1.506(4) . ?
N18 C24 1.508(3) . ?
C2 C3 1.513(3) . ?
C5 C6 1.510(3) . ?
C8 C9 1.513(3) . ?
C10 C11 1.512(3) . ?
C13 C14 1.514(3) . ?
C16 C17 1.513(3) . ?
C19 C20 1.511(3) . ?
C2X C3X 1.512(4) . ?
C5X C6X 1.512(4) . ?
C8X C9X 1.512(4) . ?
C10X C11X 1.512(4) . ?
C13X C14X 1.513(4) . ?
C16X C17X 1.510(4) . ?
C19X C20X 1.510(4) . ?
O30 B30 1.364(3) . ?
O31 B30 1.361(3) . ?
B30 C31 1.577(4) . ?
C31 C36 1.398(4) . ?
C31 C32 1.402(4) . ?
C32 C33 1.385(4) . ?
C33 C34 1.396(5) . ?
C34 C35 1.376(4) . ?
C35 C36 1.389(4) . ?
P1 F13X 1.565(4) . ?
P1 F13X 1.565(4) 2 ?
P1 F12 1.573(4) 2 ?
P1 F12 1.573(4) . ?
P1 F12X 1.577(4) 2 ?
P1 F12X 1.577(4) . ?
P1 F11 1.585(4) 2 ?
P1 F11 1.585(4) . ?
P1 F11X 1.610(4) 2 ?
P1 F11X 1.610(4) . ?
P1 F13 1.634(4) . ?
P1 F13 1.634(4) 2 ?
P2 F21 1.577(2) . ?
P2 F25 1.589(2) . ?
P2 F24 1.592(2) . ?
P2 F23 1.605(2) . ?
P2 F22 1.611(2) . ?
P2 F26 1.611(2) . ?
P3 F31X 1.573(6) . ?
P3 F31X 1.573(6) 2_655 ?
P3 F32X 1.573(13) 2_655 ?
P3 F32X 1.573(13) . ?
P3 F33 1.576(5) 2_655 ?
P3 F33 1.576(5) . ?
P3 F32 1.582(7) . ?
P3 F32 1.582(7) 2_655 ?
P3 F33X 1.586(13) 2_655 ?
P3 F33X 1.587(13) . ?
P3 F31 1.592(3) 2_655 ?
P3 F31 1.592(3) . ?
F12X F12X 1.722(9) 2 ?
C41 C46 1.381(4) . ?
C41 C42 1.406(6) . ?
C41 C47 1.490(6) . ?
C42 C43 1.392(7) . ?
C43 C44 1.367(8) . ?
C44 C45 1.362(7) . ?
C45 C46 1.372(5) . ?
